data_1559138
loop_
_publ_author_name
'Karimata, Ayumu'
'Patil, Pradnya H.'
'Fayzullin, Robert R.'
'Khaskin, Eugene'
'Lapointe, S\'ebastien'
'Khusnutdinova, Julia R.'

_publ_section_title
;
 Triboluminescence of a new family of CuI-NHC complexes in crystalline
 solid and in amorphous polymer films
;
_journal_name_full 'Chemical Science'
_journal_paper_doi 10.1039/D0SC04442C
_journal_year 2020
_chemical_formula_moiety 'C43 H50 Cu N6 1+, C24 H20 B 1-, 0.175(C4 H10 O), 0.825(C3 H6 O)'
_chemical_formula_sum 'C70.18 H76.7 B Cu N6 O'
_chemical_formula_weight 1094.52
_space_group_crystal_system orthorhombic
_space_group_IT_number 61
_space_group_name_Hall '-P 2ac 2ab'
_space_group_name_H-M_alt 'P b c a'
_atom_sites_solution_hydrogens geom
_audit_creation_method SHELXL-2018/3
_audit_update_record
;
2020-06-13 deposited with the CCDC.	2020-09-21 downloaded from the CCDC.
;
_cell_angle_alpha 90
_cell_angle_beta 90
_cell_angle_gamma 90
_cell_formula_units_Z 8
_cell_length_a 19.42866(14)
_cell_length_b 20.15442(13)
_cell_length_c 30.18361(19)
_cell_measurement_reflns_used 41599
_cell_measurement_temperature 100(2)
_cell_measurement_theta_max 79.4020
_cell_measurement_theta_min 2.9450
_cell_volume 11819.10(14)
_computing_cell_refinement 'CrysAlisPro 1.171.40.53 (Rigaku OD, 2019)'
_computing_data_collection 'CrysAlisPro 1.171.40.53 (Rigaku OD, 2019)'
_computing_data_reduction 'CrysAlisPro 1.171.40.53 (Rigaku OD, 2019)'
_computing_molecular_graphics
;
WinGX (Farrugia, 2012); ORTEP-3 (Farrugia, 2012);
PLATON (Spek, 2009); Olex2 (Dolomanov et al., 2009)
;
_computing_publication_material
;
WinGX (Farrugia, 2012); PLATON (Spek, 2009);
Olex2 (Dolomanov et al., 2009); enCIFer (Allen, 2004)
;
_computing_structure_refinement 'SHELXL-2018/3 (Sheldrick, 2015)'
_computing_structure_solution 'SHELXT-2018/2 (Sheldrick, 2015)'
_diffrn_ambient_temperature 100(2)
_diffrn_measured_fraction_theta_full 0.997
_diffrn_measured_fraction_theta_max 0.986
_diffrn_measurement_device_type 'Rigaku XtaLAB Pro: Kappa dual offset/far'
_diffrn_measurement_method '\w scans'
_diffrn_radiation_probe x-ray
_diffrn_radiation_type CuK\a
_diffrn_radiation_wavelength 1.54184
_diffrn_reflns_av_R_equivalents 0.0347
_diffrn_reflns_av_unetI/netI 0.0248
_diffrn_reflns_Laue_measured_fraction_full 0.997
_diffrn_reflns_Laue_measured_fraction_max 0.986
_diffrn_reflns_limit_h_max 24
_diffrn_reflns_limit_h_min -24
_diffrn_reflns_limit_k_max 25
_diffrn_reflns_limit_k_min -19
_diffrn_reflns_limit_l_max 38
_diffrn_reflns_limit_l_min -29
_diffrn_reflns_number 71255
_diffrn_reflns_point_group_measured_fraction_full 0.997
_diffrn_reflns_point_group_measured_fraction_max 0.986
_diffrn_reflns_theta_full 67.684
_diffrn_reflns_theta_max 77.389
_diffrn_reflns_theta_min 2.928
_diffrn_source 'microfocus sealed X-ray tube'
_exptl_absorpt_coefficient_mu 0.894
_exptl_absorpt_correction_T_max 1.000
_exptl_absorpt_correction_T_min 0.666
_exptl_absorpt_correction_type gaussian
_exptl_absorpt_process_details
;
CrysAlisPro 1.171.40.53 (Rigaku Oxford Diffraction, 2019).
Numerical absorption correction based on gaussian integration over
a multifaceted crystal model. Empirical absorption correction using
spherical harmonics, frame scaling and detector area scaling,
implemented in SCALE3 ABSPACK scaling algorithm.
;
_exptl_crystal_colour yellow
_exptl_crystal_density_diffrn 1.230
_exptl_crystal_description prism
_exptl_crystal_F_000 4654
_exptl_crystal_recrystallization_method 'vapor diffusion in an acetone-diethyl ether system at r.t.'
_exptl_crystal_size_max 0.166
_exptl_crystal_size_mid 0.129
_exptl_crystal_size_min 0.076
_refine_diff_density_max 0.328
_refine_diff_density_min -0.657
_refine_diff_density_rms 0.043
_refine_ls_extinction_method none
_refine_ls_goodness_of_fit_ref 1.041
_refine_ls_hydrogen_treatment constr
_refine_ls_matrix_type full
_refine_ls_number_parameters 768
_refine_ls_number_reflns 12385
_refine_ls_number_restraints 119
_refine_ls_restrained_S_all 1.038
_refine_ls_R_factor_all 0.0398
_refine_ls_R_factor_gt 0.0356
_refine_ls_shift/su_max 0.002
_refine_ls_shift/su_mean 0.000
_refine_ls_structure_factor_coef Fsqd
_refine_ls_weighting_details 'w=1/[\s^2^(Fo^2^)+(0.0471P)^2^+5.4928P] where P=(Fo^2^+2Fc^2^)/3'
_refine_ls_weighting_scheme calc
_refine_ls_wR_factor_gt 0.0948
_refine_ls_wR_factor_ref 0.0976
_reflns_Friedel_coverage 0.000
_reflns_number_gt 11080
_reflns_number_total 12385
_reflns_threshold_expression 'I > 2\s(I)'
_cod_data_source_file d0sc04442c7.cif
_cod_data_source_block jk735
_cod_original_cell_volume 11819.09(14)
_cod_original_formula_sum 'C70.18 H76.70 B Cu N6 O'
_cod_database_code 1559138
_shelx_shelxl_version_number 2018/3
_shelx_space_group_comment
;
The symmetry employed for this shelxl refinement is uniquely defined
by the following loop, which should always be used as a source of
symmetry information in preference to the above space-group names.
They are only intended as comments.
;
_shelx_estimated_absorpt_t_min 0.866
_shelx_estimated_absorpt_t_max 0.935

loop_
_space_group_symop_operation_xyz
'x, y, z'
'-x+1/2, -y, z+1/2'
'-x, y+1/2, -z+1/2'
'x+1/2, -y+1/2, -z'
'-x, -y, -z'
'x-1/2, y, -z-1/2'
'x, -y-1/2, z-1/2'
'-x-1/2, y-1/2, z'

loop_
_atom_site_label
_atom_site_type_symbol
_atom_site_fract_x
_atom_site_fract_y
_atom_site_fract_z
_atom_site_U_iso_or_equiv
_atom_site_adp_type
_atom_site_occupancy
_atom_site_site_symmetry_order
_atom_site_calc_flag
_atom_site_refinement_flags_posn
_atom_site_refinement_flags_adp
_atom_site_refinement_flags_occupancy
_atom_site_disorder_assembly
_atom_site_disorder_group
Cu1 Cu 0.40189(2) 0.30959(2) 0.35293(2) 0.01932(6) Uani 1 1 d . . . . .
N1 N 0.37908(6) 0.20881(5) 0.36443(4) 0.0209(2) Uani 1 1 d . . . . .
N2 N 0.29476(6) 0.31065(5) 0.34680(4) 0.0208(2) Uani 1 1 d . . . . .
N3 N 0.39628(6) 0.27678(5) 0.28347(4) 0.0201(2) Uani 1 1 d . . . . .
N4 N 0.29030(6) 0.26375(5) 0.45474(4) 0.0217(2) Uani 1 1 d . . . . .
N5 N 0.53795(6) 0.33471(5) 0.39057(3) 0.0195(2) Uani 1 1 d . . . . .
N6 N 0.48562(6) 0.42613(5) 0.37461(3) 0.0191(2) Uani 1 1 d . . . . .
C1 C 0.47656(7) 0.35919(6) 0.37585(4) 0.0189(2) Uani 1 1 d . . . . .
C2 C 0.58554(7) 0.38517(6) 0.39779(4) 0.0211(3) Uani 1 1 d . . . . .
C3 C 0.55166(7) 0.44419(6) 0.38778(4) 0.0208(3) Uani 1 1 d . . . . .
C4 C 0.58423(8) 0.50556(7) 0.39133(4) 0.0256(3) Uani 1 1 d . . . . .
H4 H 0.561024 0.545850 0.384721 0.031 Uiso 1 1 calc R U . . .
C5 C 0.65251(8) 0.50465(7) 0.40505(5) 0.0295(3) Uani 1 1 d . . . . .
H5 H 0.676561 0.545430 0.408103 0.035 Uiso 1 1 calc R U . . .
C6 C 0.68672(8) 0.44531(8) 0.41447(5) 0.0299(3) Uani 1 1 d . . . . .
H6 H 0.733584 0.446752 0.423388 0.036 Uiso 1 1 calc R U . . .
C7 C 0.65409(7) 0.38455(7) 0.41114(4) 0.0256(3) Uani 1 1 d . . . . .
H7 H 0.677377 0.344274 0.417655 0.031 Uiso 1 1 calc R U . . .
C11 C 0.39947(8) 0.20301(7) 0.28508(5) 0.0274(3) Uani 1 1 d . . . . .
H11A H 0.448166 0.188872 0.283052 0.033 Uiso 1 1 calc R U . . .
H11B H 0.374871 0.184750 0.259070 0.033 Uiso 1 1 calc R U . . .
C12 C 0.36823(7) 0.17445(6) 0.32683(4) 0.0227(3) Uani 1 1 d . . . . .
C13 C 0.33049(7) 0.11601(7) 0.32632(5) 0.0284(3) Uani 1 1 d . . . . .
H13 H 0.323405 0.092407 0.299460 0.034 Uiso 1 1 calc R U . . .
C14 C 0.30332(8) 0.09280(7) 0.36593(5) 0.0326(3) Uani 1 1 d . . . . .
H14 H 0.278408 0.052251 0.366682 0.039 Uiso 1 1 calc R U . . .
C15 C 0.31283(8) 0.12923(7) 0.40434(5) 0.0303(3) Uani 1 1 d . . . . .
H15 H 0.294278 0.114121 0.431660 0.036 Uiso 1 1 calc R U . . .
C16 C 0.34981(7) 0.18811(6) 0.40244(5) 0.0220(3) Uani 1 1 d . . . . .
C17 C 0.35665(7) 0.23253(7) 0.44260(4) 0.0230(3) Uani 1 1 d . . . . .
H17A H 0.373703 0.206040 0.467941 0.028 Uiso 1 1 calc R U . . .
H17B H 0.390937 0.267642 0.436344 0.028 Uiso 1 1 calc R U . . .
C21 C 0.32582(7) 0.29713(8) 0.26954(4) 0.0272(3) Uani 1 1 d . . . . .
H21A H 0.311256 0.269735 0.243981 0.033 Uiso 1 1 calc R U . . .
H21B H 0.326799 0.344042 0.259826 0.033 Uiso 1 1 calc R U . . .
C22 C 0.27421(7) 0.28952(7) 0.30643(4) 0.0231(3) Uani 1 1 d . . . . .
C23 C 0.20948(7) 0.26292(7) 0.29926(5) 0.0272(3) Uani 1 1 d . . . . .
H23 H 0.196406 0.247981 0.270619 0.033 Uiso 1 1 calc R U . . .
C24 C 0.16412(7) 0.25843(7) 0.33448(5) 0.0286(3) Uani 1 1 d . . . . .
H24 H 0.119073 0.241215 0.330250 0.034 Uiso 1 1 calc R U . . .
C25 C 0.18532(7) 0.27938(7) 0.37599(5) 0.0257(3) Uani 1 1 d . . . . .
H25 H 0.154876 0.276900 0.400559 0.031 Uiso 1 1 calc R U . . .
C26 C 0.25171(7) 0.30413(6) 0.38136(4) 0.0217(3) Uani 1 1 d . . . . .
C27 C 0.27795(7) 0.32276(6) 0.42663(4) 0.0224(3) Uani 1 1 d . . . . .
H27A H 0.321421 0.347949 0.423460 0.027 Uiso 1 1 calc R U . . .
H27B H 0.243951 0.351979 0.441325 0.027 Uiso 1 1 calc R U . . .
C31 C 0.45149(7) 0.30597(6) 0.25344(4) 0.0216(3) Uani 1 1 d . . . . .
C32 C 0.44156(8) 0.28522(7) 0.20488(4) 0.0266(3) Uani 1 1 d . . . . .
H32A H 0.442775 0.236722 0.202670 0.040 Uiso 1 1 calc R U . . .
H32B H 0.478537 0.304180 0.186785 0.040 Uiso 1 1 calc R U . . .
H32C H 0.397024 0.301521 0.194201 0.040 Uiso 1 1 calc R U . . .
C33 C 0.52258(7) 0.28286(7) 0.26901(5) 0.0266(3) Uani 1 1 d . . . . .
H33A H 0.526201 0.288553 0.301175 0.040 Uiso 1 1 calc R U . . .
H33B H 0.558237 0.309312 0.254337 0.040 Uiso 1 1 calc R U . . .
H33C H 0.528781 0.235939 0.261500 0.040 Uiso 1 1 calc R U . . .
C34 C 0.45030(8) 0.38162(7) 0.25680(5) 0.0268(3) Uani 1 1 d . . . . .
H34A H 0.405609 0.398224 0.246618 0.040 Uiso 1 1 calc R U . . .
H34B H 0.486920 0.400246 0.238254 0.040 Uiso 1 1 calc R U . . .
H34C H 0.457612 0.394893 0.287675 0.040 Uiso 1 1 calc R U . . .
C41 C 0.28322(7) 0.27872(7) 0.50329(4) 0.0243(3) Uani 1 1 d . . . . .
C42 C 0.20757(8) 0.29575(8) 0.51259(5) 0.0331(3) Uani 1 1 d . . . . .
H42A H 0.195364 0.336828 0.497097 0.050 Uiso 1 1 calc R U . . .
H42B H 0.200940 0.301751 0.544528 0.050 Uiso 1 1 calc R U . . .
H42C H 0.178126 0.259543 0.502088 0.050 Uiso 1 1 calc R U . . .
C43 C 0.32970(8) 0.33593(8) 0.51849(5) 0.0323(3) Uani 1 1 d . . . . .
H43A H 0.377499 0.326238 0.510390 0.049 Uiso 1 1 calc R U . . .
H43B H 0.326220 0.340943 0.550704 0.049 Uiso 1 1 calc R U . . .
H43C H 0.315057 0.377150 0.504067 0.049 Uiso 1 1 calc R U . . .
C44 C 0.30013(8) 0.21643(8) 0.53044(5) 0.0310(3) Uani 1 1 d . . . . .
H44A H 0.277511 0.177849 0.517084 0.047 Uiso 1 1 calc R U . . .
H44B H 0.283632 0.222207 0.560882 0.047 Uiso 1 1 calc R U . . .
H44C H 0.350050 0.209462 0.530700 0.047 Uiso 1 1 calc R U . . .
C51 C 0.54994(7) 0.26450(6) 0.39960(4) 0.0232(3) Uani 1 1 d . . . . .
H51A H 0.598330 0.253815 0.392209 0.028 Uiso 1 1 calc R U . . .
H51B H 0.520090 0.237839 0.379860 0.028 Uiso 1 1 calc R U . . .
C52 C 0.53632(7) 0.24418(7) 0.44708(5) 0.0241(3) Uani 1 1 d . . . . .
C53 C 0.53384(8) 0.17673(8) 0.45667(6) 0.0341(3) Uani 1 1 d . . . . .
H53 H 0.539946 0.145196 0.433603 0.041 Uiso 1 1 calc R U . . .
C54 C 0.52245(9) 0.15516(9) 0.49984(6) 0.0444(4) Uani 1 1 d . . . . .
H54 H 0.520752 0.108993 0.506097 0.053 Uiso 1 1 calc R U . . .
C55 C 0.51366(9) 0.20037(10) 0.53351(6) 0.0449(4) Uani 1 1 d . . . . .
H55 H 0.505910 0.185485 0.562954 0.054 Uiso 1 1 calc R U . . .
C56 C 0.51611(8) 0.26736(9) 0.52440(5) 0.0377(4) Uani 1 1 d . . . . .
H56 H 0.510148 0.298626 0.547636 0.045 Uiso 1 1 calc R U . . .
C57 C 0.52732(7) 0.28941(8) 0.48120(5) 0.0286(3) Uani 1 1 d . . . . .
H57 H 0.528801 0.335633 0.475132 0.034 Uiso 1 1 calc R U . . .
C61 C 0.43147(7) 0.47283(6) 0.36279(4) 0.0218(3) Uani 1 1 d . . . . .
H61A H 0.391537 0.447896 0.351047 0.026 Uiso 1 1 calc R U . . .
H61B H 0.448431 0.502352 0.338964 0.026 Uiso 1 1 calc R U . . .
C62 C 0.40817(7) 0.51472(6) 0.40154(4) 0.0211(3) Uani 1 1 d . . . . .
C63 C 0.41574(8) 0.49328(8) 0.44507(5) 0.0313(3) Uani 1 1 d . . . . .
H63 H 0.436727 0.451647 0.451020 0.038 Uiso 1 1 calc R U . . .
C64 C 0.39270(9) 0.53256(9) 0.47991(5) 0.0385(4) Uani 1 1 d . . . . .
H64 H 0.398339 0.517849 0.509596 0.046 Uiso 1 1 calc R U . . .
C65 C 0.36168(8) 0.59283(8) 0.47152(5) 0.0340(3) Uani 1 1 d . . . . .
H65 H 0.345536 0.619348 0.495373 0.041 Uiso 1 1 calc R U . . .
C66 C 0.35410(8) 0.61456(7) 0.42842(5) 0.0294(3) Uani 1 1 d . . . . .
H66 H 0.333058 0.656225 0.422662 0.035 Uiso 1 1 calc R U . . .
C67 C 0.37714(7) 0.57575(7) 0.39353(5) 0.0248(3) Uani 1 1 d . . . . .
H67 H 0.371687 0.590929 0.363945 0.030 Uiso 1 1 calc R U . . .
B1 B 0.66736(8) 0.05565(7) 0.30403(5) 0.0241(3) Uani 1 1 d . . . . .
C011 C 0.59548(7) 0.06748(6) 0.27632(5) 0.0246(3) Uani 1 1 d . . . . .
C012 C 0.59395(7) 0.10587(7) 0.23722(5) 0.0266(3) Uani 1 1 d . . . . .
H012 H 0.634851 0.127759 0.228071 0.032 Uiso 1 1 calc R U . . .
C013 C 0.53486(8) 0.11294(7) 0.21151(5) 0.0292(3) Uani 1 1 d . . . . .
H013 H 0.536051 0.139530 0.185534 0.035 Uiso 1 1 calc R U . . .
C014 C 0.47445(8) 0.08143(7) 0.22361(5) 0.0308(3) Uani 1 1 d . . . . .
H014 H 0.434424 0.085165 0.205705 0.037 Uiso 1 1 calc R U . . .
C015 C 0.47326(8) 0.04431(7) 0.26229(5) 0.0305(3) Uani 1 1 d . . . . .
H015 H 0.432004 0.022892 0.271282 0.037 Uiso 1 1 calc R U . . .
C016 C 0.53260(7) 0.03840(7) 0.28799(5) 0.0279(3) Uani 1 1 d . . . . .
H016 H 0.530247 0.013474 0.314656 0.033 Uiso 1 1 calc R U . . .
C021 C 0.65168(7) 0.01912(7) 0.35196(5) 0.0253(3) Uani 1 1 d . . . . .
C022 C 0.63730(8) -0.04908(7) 0.35430(5) 0.0302(3) Uani 1 1 d . . . . .
H022 H 0.636874 -0.073932 0.327561 0.036 Uiso 1 1 calc R U . . .
C023 C 0.62364(8) -0.08203(7) 0.39379(5) 0.0312(3) Uani 1 1 d . . . . .
H023 H 0.613799 -0.128197 0.393580 0.037 Uiso 1 1 calc R U . . .
C024 C 0.62441(8) -0.04736(8) 0.43357(5) 0.0322(3) Uani 1 1 d . . . . .
H024 H 0.615286 -0.069503 0.460725 0.039 Uiso 1 1 calc R U . . .
C025 C 0.63871(8) 0.02005(8) 0.43303(5) 0.0338(3) Uani 1 1 d . . . . .
H025 H 0.639736 0.044372 0.459984 0.041 Uiso 1 1 calc R U . . .
C026 C 0.65160(7) 0.05221(7) 0.39289(5) 0.0287(3) Uani 1 1 d . . . . .
H026 H 0.660705 0.098521 0.393298 0.034 Uiso 1 1 calc R U . . .
C031 C 0.71987(7) 0.00731(7) 0.27544(5) 0.0255(3) Uani 1 1 d . . . . .
C032 C 0.77448(8) -0.02536(8) 0.29669(5) 0.0327(3) Uani 1 1 d . . . . .
H032 H 0.779118 -0.020211 0.327834 0.039 Uiso 1 1 calc R U . . .
C033 C 0.82208(8) -0.06477(8) 0.27469(6) 0.0361(3) Uani 1 1 d . . . . .
H033 H 0.858540 -0.085130 0.290656 0.043 Uiso 1 1 calc R U . . .
C034 C 0.81626(8) -0.07433(7) 0.22942(5) 0.0338(3) Uani 1 1 d . . . . .
H034 H 0.848743 -0.100893 0.213966 0.041 Uiso 1 1 calc R U . . .
C035 C 0.76231(8) -0.04450(7) 0.20707(5) 0.0317(3) Uani 1 1 d . . . . .
H035 H 0.757171 -0.051357 0.176108 0.038 Uiso 1 1 calc R U . . .
C036 C 0.71539(8) -0.00443(7) 0.22965(5) 0.0270(3) Uani 1 1 d . . . . .
H036 H 0.679025 0.015667 0.213442 0.032 Uiso 1 1 calc R U . . .
C041 C 0.70478(7) 0.12762(7) 0.31448(4) 0.0238(3) Uani 1 1 d . . . . .
C042 C 0.66791(8) 0.18731(7) 0.31595(5) 0.0260(3) Uani 1 1 d . . . . .
H042 H 0.620740 0.186846 0.307680 0.031 Uiso 1 1 calc R U . . .
C043 C 0.69726(8) 0.24746(7) 0.32902(4) 0.0279(3) Uani 1 1 d . . . . .
H043 H 0.670552 0.286943 0.328594 0.033 Uiso 1 1 calc R U . . .
C044 C 0.76527(8) 0.24952(7) 0.34260(4) 0.0299(3) Uani 1 1 d . . . . .
H044 H 0.785376 0.289995 0.352233 0.036 Uiso 1 1 calc R U . . .
C045 C 0.80345(8) 0.19157(8) 0.34190(5) 0.0313(3) Uani 1 1 d . . . . .
H045 H 0.850075 0.192127 0.351383 0.038 Uiso 1 1 calc R U . . .
C046 C 0.77401(7) 0.13244(7) 0.32739(5) 0.0278(3) Uani 1 1 d . . . . .
H046 H 0.801915 0.093781 0.326176 0.033 Uiso 1 1 calc R U . . .
O1A O 0.35415(11) -0.05850(11) 0.43799(8) 0.0631(6) Uani 0.825(3) 1 d D U P A 1
C1A C 0.40245(18) -0.03670(17) 0.41755(13) 0.0393(8) Uani 0.825(3) 1 d D U P A 1
C2A C 0.42294(17) -0.06361(15) 0.37374(10) 0.0479(6) Uani 0.825(3) 1 d D U P A 1
H2AA H 0.396711 -0.104119 0.367609 0.072 Uiso 0.825(3) 1 calc R U P A 1
H2AB H 0.472238 -0.073894 0.373962 0.072 Uiso 0.825(3) 1 calc R U P A 1
H2AC H 0.413399 -0.030599 0.350704 0.072 Uiso 0.825(3) 1 calc R U P A 1
C3A C 0.44421(13) 0.01899(12) 0.43556(10) 0.0595(8) Uani 0.825(3) 1 d D U P A 1
H3AA H 0.421892 0.036726 0.462159 0.089 Uiso 0.825(3) 1 calc R U P A 1
H3AB H 0.447943 0.054081 0.413213 0.089 Uiso 0.825(3) 1 calc R U P A 1
H3AC H 0.490294 0.002841 0.443169 0.089 Uiso 0.825(3) 1 calc R U P A 1
O1E O 0.3710(7) -0.0404(7) 0.4181(4) 0.047(3) Uani 0.175(3) 1 d D U P A 2
C1E C 0.4376(7) -0.0361(6) 0.3995(4) 0.043(2) Uani 0.175(3) 1 d D U P A 2
H1EA H 0.472590 -0.044236 0.422711 0.051 Uiso 0.175(3) 1 calc R U P A 2
H1EB H 0.445103 0.009000 0.387412 0.051 Uiso 0.175(3) 1 calc R U P A 2
C2E C 0.3643(5) 0.0002(5) 0.4553(3) 0.039(2) Uani 0.175(3) 1 d D U P A 2
H2EA H 0.376619 0.046555 0.447706 0.047 Uiso 0.175(3) 1 calc R U P A 2
H2EB H 0.395334 -0.015167 0.479177 0.047 Uiso 0.175(3) 1 calc R U P A 2
C3E C 0.4455(7) -0.0871(7) 0.3626(5) 0.047(3) Uani 0.175(3) 1 d D U P A 2
H3EA H 0.492396 -0.085204 0.350792 0.071 Uiso 0.175(3) 1 calc R U P A 2
H3EB H 0.412521 -0.077423 0.338931 0.071 Uiso 0.175(3) 1 calc R U P A 2
H3EC H 0.436573 -0.131569 0.374488 0.071 Uiso 0.175(3) 1 calc R U P A 2
C4E C 0.2888(5) -0.0035(5) 0.4706(4) 0.046(3) Uani 0.175(3) 1 d D U P A 2
H4EA H 0.258844 -0.009515 0.444766 0.069 Uiso 0.175(3) 1 calc R U P A 2
H4EB H 0.276425 0.037670 0.485880 0.069 Uiso 0.175(3) 1 calc R U P A 2
H4EC H 0.283082 -0.041125 0.490833 0.069 Uiso 0.175(3) 1 calc R U P A 2

loop_
_atom_site_aniso_label
_atom_site_aniso_U_11
_atom_site_aniso_U_22
_atom_site_aniso_U_33
_atom_site_aniso_U_23
_atom_site_aniso_U_13
_atom_site_aniso_U_12
Cu1 0.01988(11) 0.01728(10) 0.02079(10) -0.00101(7) -0.00154(7) -0.00177(7)
N1 0.0205(6) 0.0164(5) 0.0259(5) -0.0005(4) 0.0014(4) 0.0014(4)
N2 0.0199(6) 0.0189(5) 0.0236(5) -0.0011(4) -0.0023(4) 0.0020(4)
N3 0.0212(6) 0.0189(5) 0.0204(5) -0.0019(4) -0.0008(4) 0.0004(4)
N4 0.0210(6) 0.0225(5) 0.0218(5) 0.0003(4) 0.0027(4) 0.0025(4)
N5 0.0203(5) 0.0179(5) 0.0202(5) -0.0003(4) -0.0008(4) 0.0006(4)
N6 0.0205(5) 0.0172(5) 0.0196(5) -0.0002(4) -0.0010(4) -0.0013(4)
C1 0.0221(6) 0.0178(6) 0.0167(5) 0.0000(4) 0.0013(5) 0.0006(5)
C2 0.0226(6) 0.0232(6) 0.0175(6) -0.0013(5) 0.0007(5) -0.0017(5)
C3 0.0221(6) 0.0226(6) 0.0177(6) -0.0004(5) 0.0005(5) -0.0027(5)
C4 0.0322(7) 0.0229(6) 0.0217(6) -0.0004(5) 0.0015(5) -0.0062(6)
C5 0.0303(8) 0.0329(7) 0.0252(7) -0.0045(6) 0.0030(6) -0.0143(6)
C6 0.0220(7) 0.0436(8) 0.0240(6) -0.0055(6) 0.0006(5) -0.0076(6)
C7 0.0213(7) 0.0336(7) 0.0219(6) -0.0025(5) -0.0004(5) 0.0008(6)
C11 0.0369(8) 0.0187(6) 0.0266(7) -0.0061(5) 0.0043(6) -0.0027(6)
C12 0.0221(7) 0.0175(6) 0.0286(7) -0.0030(5) 0.0017(5) 0.0017(5)
C13 0.0276(7) 0.0205(6) 0.0370(8) -0.0069(5) 0.0046(6) -0.0008(5)
C14 0.0310(8) 0.0198(6) 0.0470(9) -0.0041(6) 0.0105(7) -0.0053(6)
C15 0.0302(8) 0.0226(7) 0.0380(8) 0.0020(6) 0.0110(6) -0.0013(6)
C16 0.0190(6) 0.0184(6) 0.0287(7) 0.0018(5) 0.0032(5) 0.0038(5)
C17 0.0211(7) 0.0241(6) 0.0239(6) 0.0018(5) 0.0016(5) 0.0019(5)
C21 0.0241(7) 0.0363(8) 0.0214(6) -0.0022(5) -0.0041(5) 0.0015(6)
C22 0.0227(7) 0.0225(6) 0.0241(6) -0.0014(5) -0.0037(5) 0.0032(5)
C23 0.0259(7) 0.0253(7) 0.0305(7) -0.0020(5) -0.0071(6) 0.0008(5)
C24 0.0205(7) 0.0277(7) 0.0377(8) 0.0023(6) -0.0056(6) -0.0014(5)
C25 0.0212(7) 0.0248(7) 0.0310(7) 0.0032(5) 0.0013(5) 0.0023(5)
C26 0.0217(6) 0.0169(6) 0.0263(6) 0.0009(5) -0.0004(5) 0.0045(5)
C27 0.0222(7) 0.0208(6) 0.0243(6) -0.0008(5) 0.0018(5) 0.0018(5)
C31 0.0246(7) 0.0216(6) 0.0187(6) -0.0007(5) -0.0002(5) -0.0004(5)
C32 0.0308(7) 0.0282(7) 0.0209(6) -0.0030(5) 0.0008(5) 0.0003(6)
C33 0.0239(7) 0.0294(7) 0.0265(6) -0.0023(5) 0.0001(5) 0.0005(6)
C34 0.0338(8) 0.0221(6) 0.0244(6) -0.0001(5) -0.0015(6) -0.0014(6)
C41 0.0246(7) 0.0271(7) 0.0214(6) -0.0013(5) 0.0029(5) -0.0012(5)
C42 0.0282(8) 0.0421(8) 0.0291(7) -0.0013(6) 0.0085(6) 0.0024(6)
C43 0.0347(8) 0.0339(8) 0.0284(7) -0.0051(6) -0.0007(6) -0.0049(6)
C44 0.0331(8) 0.0344(8) 0.0255(7) 0.0048(6) 0.0049(6) -0.0007(6)
C51 0.0244(7) 0.0185(6) 0.0267(6) 0.0011(5) -0.0012(5) 0.0037(5)
C52 0.0159(6) 0.0260(7) 0.0305(7) 0.0065(5) -0.0007(5) 0.0013(5)
C53 0.0278(8) 0.0272(7) 0.0471(9) 0.0090(6) 0.0030(7) 0.0021(6)
C54 0.0371(9) 0.0379(9) 0.0582(11) 0.0244(8) 0.0035(8) -0.0002(7)
C55 0.0331(9) 0.0615(11) 0.0402(9) 0.0246(8) 0.0044(7) 0.0005(8)
C56 0.0301(8) 0.0550(10) 0.0279(7) 0.0080(7) 0.0016(6) -0.0004(7)
C57 0.0249(7) 0.0339(7) 0.0270(7) 0.0060(6) -0.0010(6) -0.0006(6)
C61 0.0253(7) 0.0188(6) 0.0212(6) 0.0008(5) -0.0033(5) 0.0021(5)
C62 0.0212(6) 0.0203(6) 0.0218(6) 0.0009(5) -0.0010(5) -0.0002(5)
C63 0.0386(8) 0.0306(7) 0.0247(7) 0.0040(6) 0.0016(6) 0.0125(6)
C64 0.0460(10) 0.0479(10) 0.0216(7) 0.0026(6) 0.0027(6) 0.0165(8)
C65 0.0349(8) 0.0383(8) 0.0289(7) -0.0082(6) 0.0032(6) 0.0082(7)
C66 0.0299(8) 0.0232(7) 0.0353(7) -0.0015(6) 0.0012(6) 0.0059(6)
C67 0.0260(7) 0.0225(6) 0.0259(6) 0.0029(5) -0.0009(5) 0.0015(5)
B1 0.0243(8) 0.0206(7) 0.0273(7) -0.0003(6) -0.0026(6) -0.0016(6)
C011 0.0266(7) 0.0179(6) 0.0294(7) -0.0040(5) -0.0014(5) 0.0010(5)
C012 0.0281(7) 0.0219(6) 0.0297(7) -0.0038(5) -0.0014(6) -0.0006(5)
C013 0.0357(8) 0.0246(7) 0.0273(7) -0.0065(5) -0.0031(6) 0.0068(6)
C014 0.0277(7) 0.0287(7) 0.0361(8) -0.0130(6) -0.0077(6) 0.0081(6)
C015 0.0240(7) 0.0231(7) 0.0443(8) -0.0074(6) 0.0004(6) 0.0012(5)
C016 0.0267(7) 0.0207(6) 0.0363(7) -0.0021(5) -0.0010(6) 0.0006(5)
C021 0.0188(7) 0.0246(7) 0.0326(7) 0.0014(5) -0.0011(5) 0.0015(5)
C022 0.0329(8) 0.0262(7) 0.0316(7) 0.0014(6) -0.0046(6) -0.0022(6)
C023 0.0299(8) 0.0243(7) 0.0395(8) 0.0061(6) -0.0023(6) -0.0011(6)
C024 0.0273(8) 0.0330(8) 0.0363(8) 0.0072(6) 0.0108(6) 0.0039(6)
C025 0.0342(8) 0.0333(8) 0.0340(8) -0.0018(6) 0.0136(6) 0.0038(6)
C026 0.0270(7) 0.0236(7) 0.0356(8) -0.0008(6) 0.0094(6) 0.0009(5)
C031 0.0261(7) 0.0207(6) 0.0295(7) -0.0004(5) -0.0004(5) -0.0036(5)
C032 0.0333(8) 0.0307(7) 0.0340(8) -0.0023(6) -0.0026(6) 0.0034(6)
C033 0.0314(8) 0.0291(8) 0.0478(9) 0.0001(7) -0.0007(7) 0.0048(6)
C034 0.0330(8) 0.0227(7) 0.0458(9) -0.0030(6) 0.0116(7) -0.0024(6)
C035 0.0406(9) 0.0223(7) 0.0324(7) -0.0026(6) 0.0082(6) -0.0083(6)
C036 0.0294(8) 0.0205(6) 0.0309(7) 0.0014(5) 0.0000(6) -0.0056(5)
C041 0.0260(7) 0.0247(6) 0.0206(6) 0.0016(5) 0.0009(5) -0.0035(5)
C042 0.0273(7) 0.0246(7) 0.0262(7) -0.0015(5) 0.0000(5) -0.0028(5)
C043 0.0359(8) 0.0248(7) 0.0230(6) -0.0025(5) 0.0060(6) -0.0041(6)
C044 0.0385(8) 0.0311(7) 0.0203(6) -0.0020(5) 0.0048(6) -0.0158(6)
C045 0.0284(8) 0.0398(8) 0.0256(7) 0.0045(6) -0.0015(6) -0.0117(6)
C046 0.0261(7) 0.0297(7) 0.0275(7) 0.0047(6) 0.0002(6) -0.0029(6)
O1A 0.0540(12) 0.0767(14) 0.0588(13) 0.0166(11) 0.0079(10) -0.0136(10)
C1A 0.0347(17) 0.0414(13) 0.0419(16) 0.0080(11) -0.0074(16) 0.0035(15)
C2A 0.0562(19) 0.0471(16) 0.0406(16) 0.0040(12) -0.0042(13) -0.0101(13)
C3A 0.0415(13) 0.0464(13) 0.091(2) -0.0178(13) -0.0225(13) 0.0049(10)
O1E 0.063(7) 0.046(5) 0.034(5) 0.004(4) 0.019(6) 0.013(6)
C1E 0.039(6) 0.055(6) 0.035(5) 0.002(5) 0.008(5) 0.006(5)
C2E 0.040(5) 0.042(5) 0.036(4) 0.010(4) 0.001(4) 0.003(4)
C3E 0.041(7) 0.053(7) 0.048(7) -0.013(6) -0.002(5) 0.002(5)
C4E 0.051(6) 0.043(5) 0.044(5) 0.008(4) 0.007(5) 0.002(5)

loop_
_atom_type_symbol
_atom_type_description
_atom_type_scat_dispersion_real
_atom_type_scat_dispersion_imag
_atom_type_scat_source
C C 0.0181 0.0091 'International Tables Vol C Tables 4.2.6.8 and 6.1.1.4'
H H 0.0000 0.0000 'International Tables Vol C Tables 4.2.6.8 and 6.1.1.4'
B B 0.0090 0.0039 'International Tables Vol C Tables 4.2.6.8 and 6.1.1.4'
N N 0.0311 0.0180 'International Tables Vol C Tables 4.2.6.8 and 6.1.1.4'
O O 0.0492 0.0322 'International Tables Vol C Tables 4.2.6.8 and 6.1.1.4'
Cu Cu -1.9646 0.5888 'International Tables Vol C Tables 4.2.6.8 and 6.1.1.4'

loop_
_geom_angle_atom_site_label_1
_geom_angle_atom_site_label_2
_geom_angle_atom_site_label_3
_geom_angle
_geom_angle_site_symmetry_1
_geom_angle_site_symmetry_3
_geom_angle_publ_flag
C1 Cu1 N2 142.21(5) . . ?
C1 Cu1 N1 127.58(5) . . ?
N2 Cu1 N1 79.34(4) . . ?
C1 Cu1 N3 123.02(5) . . ?
N2 Cu1 N3 82.50(4) . . ?
N1 Cu1 N3 81.78(4) . . ?
C12 N1 C16 119.53(11) . . ?
C12 N1 Cu1 112.94(9) . . ?
C16 N1 Cu1 121.85(9) . . ?
C26 N2 C22 119.05(12) . . ?
C26 N2 Cu1 123.39(9) . . ?
C22 N2 Cu1 111.77(9) . . ?
C11 N3 C21 108.82(11) . . ?
C11 N3 C31 112.08(10) . . ?
C21 N3 C31 111.90(10) . . ?
C11 N3 Cu1 105.48(8) . . ?
C21 N3 Cu1 103.39(8) . . ?
C31 N3 Cu1 114.58(8) . . ?
C17 N4 C27 109.91(10) . . ?
C17 N4 C41 113.99(10) . . ?
C27 N4 C41 112.51(10) . . ?
C1 N5 C2 111.55(10) . . ?
C1 N5 C51 123.40(11) . . ?
C2 N5 C51 124.97(11) . . ?
C1 N6 C3 111.76(11) . . ?
C1 N6 C61 123.64(11) . . ?
C3 N6 C61 124.54(11) . . ?
N6 C1 N5 104.73(11) . . ?
N6 C1 Cu1 127.78(9) . . ?
N5 C1 Cu1 126.71(9) . . ?
C7 C2 N5 132.44(13) . . ?
C7 C2 C3 121.52(13) . . ?
N5 C2 C3 106.03(11) . . ?
N6 C3 C2 105.92(11) . . ?
N6 C3 C4 132.29(12) . . ?
C2 C3 C4 121.79(13) . . ?
C5 C4 C3 116.40(13) . . ?
C5 C4 H4 121.8 . . ?
C3 C4 H4 121.8 . . ?
C4 C5 C6 121.73(13) . . ?
C4 C5 H5 119.1 . . ?
C6 C5 H5 119.1 . . ?
C7 C6 C5 121.68(13) . . ?
C7 C6 H6 119.2 . . ?
C5 C6 H6 119.2 . . ?
C6 C7 C2 116.88(13) . . ?
C6 C7 H7 121.6 . . ?
C2 C7 H7 121.6 . . ?
N3 C11 C12 112.99(11) . . ?
N3 C11 H11A 109.0 . . ?
C12 C11 H11A 109.0 . . ?
N3 C11 H11B 109.0 . . ?
C12 C11 H11B 109.0 . . ?
H11A C11 H11B 107.8 . . ?
N1 C12 C13 121.92(13) . . ?
N1 C12 C11 116.34(11) . . ?
C13 C12 C11 121.74(12) . . ?
C12 C13 C14 118.53(13) . . ?
C12 C13 H13 120.7 . . ?
C14 C13 H13 120.7 . . ?
C15 C14 C13 119.45(13) . . ?
C15 C14 H14 120.3 . . ?
C13 C14 H14 120.3 . . ?
C14 C15 C16 119.19(13) . . ?
C14 C15 H15 120.4 . . ?
C16 C15 H15 120.4 . . ?
N1 C16 C15 121.23(13) . . ?
N1 C16 C17 117.53(11) . . ?
C15 C16 C17 121.21(12) . . ?
N4 C17 C16 111.93(11) . . ?
N4 C17 H17A 109.2 . . ?
C16 C17 H17A 109.2 . . ?
N4 C17 H17B 109.2 . . ?
C16 C17 H17B 109.2 . . ?
H17A C17 H17B 107.9 . . ?
N3 C21 C22 112.02(11) . . ?
N3 C21 H21A 109.2 . . ?
C22 C21 H21A 109.2 . . ?
N3 C21 H21B 109.2 . . ?
C22 C21 H21B 109.2 . . ?
H21A C21 H21B 107.9 . . ?
N2 C22 C23 122.11(13) . . ?
N2 C22 C21 115.97(12) . . ?
C23 C22 C21 121.91(12) . . ?
C24 C23 C22 118.93(13) . . ?
C24 C23 H23 120.5 . . ?
C22 C23 H23 120.5 . . ?
C23 C24 C25 119.05(13) . . ?
C23 C24 H24 120.5 . . ?
C25 C24 H24 120.5 . . ?
C24 C25 C26 119.36(13) . . ?
C24 C25 H25 120.3 . . ?
C26 C25 H25 120.3 . . ?
N2 C26 C25 121.42(12) . . ?
N2 C26 C27 118.00(12) . . ?
C25 C26 C27 120.56(12) . . ?
N4 C27 C26 112.01(11) . . ?
N4 C27 H27A 109.2 . . ?
C26 C27 H27A 109.2 . . ?
N4 C27 H27B 109.2 . . ?
C26 C27 H27B 109.2 . . ?
H27A C27 H27B 107.9 . . ?
N3 C31 C34 109.59(11) . . ?
N3 C31 C33 109.57(10) . . ?
C34 C31 C33 107.26(11) . . ?
N3 C31 C32 111.98(11) . . ?
C34 C31 C32 109.45(11) . . ?
C33 C31 C32 108.87(11) . . ?
C31 C32 H32A 109.5 . . ?
C31 C32 H32B 109.5 . . ?
H32A C32 H32B 109.5 . . ?
C31 C32 H32C 109.5 . . ?
H32A C32 H32C 109.5 . . ?
H32B C32 H32C 109.5 . . ?
C31 C33 H33A 109.5 . . ?
C31 C33 H33B 109.5 . . ?
H33A C33 H33B 109.5 . . ?
C31 C33 H33C 109.5 . . ?
H33A C33 H33C 109.5 . . ?
H33B C33 H33C 109.5 . . ?
C31 C34 H34A 109.5 . . ?
C31 C34 H34B 109.5 . . ?
H34A C34 H34B 109.5 . . ?
C31 C34 H34C 109.5 . . ?
H34A C34 H34C 109.5 . . ?
H34B C34 H34C 109.5 . . ?
N4 C41 C43 112.86(11) . . ?
N4 C41 C44 109.69(11) . . ?
C43 C41 C44 109.21(12) . . ?
N4 C41 C42 108.11(11) . . ?
C43 C41 C42 109.93(12) . . ?
C44 C41 C42 106.87(12) . . ?
C41 C42 H42A 109.5 . . ?
C41 C42 H42B 109.5 . . ?
H42A C42 H42B 109.5 . . ?
C41 C42 H42C 109.5 . . ?
H42A C42 H42C 109.5 . . ?
H42B C42 H42C 109.5 . . ?
C41 C43 H43A 109.5 . . ?
C41 C43 H43B 109.5 . . ?
H43A C43 H43B 109.5 . . ?
C41 C43 H43C 109.5 . . ?
H43A C43 H43C 109.5 . . ?
H43B C43 H43C 109.5 . . ?
C41 C44 H44A 109.5 . . ?
C41 C44 H44B 109.5 . . ?
H44A C44 H44B 109.5 . . ?
C41 C44 H44C 109.5 . . ?
H44A C44 H44C 109.5 . . ?
H44B C44 H44C 109.5 . . ?
N5 C51 C52 114.28(11) . . ?
N5 C51 H51A 108.7 . . ?
C52 C51 H51A 108.7 . . ?
N5 C51 H51B 108.7 . . ?
C52 C51 H51B 108.7 . . ?
H51A C51 H51B 107.6 . . ?
C57 C52 C53 118.93(14) . . ?
C57 C52 C51 123.19(12) . . ?
C53 C52 C51 117.87(13) . . ?
C52 C53 C54 120.38(16) . . ?
C52 C53 H53 119.8 . . ?
C54 C53 H53 119.8 . . ?
C55 C54 C53 120.31(16) . . ?
C55 C54 H54 119.8 . . ?
C53 C54 H54 119.8 . . ?
C54 C55 C56 119.80(15) . . ?
C54 C55 H55 120.1 . . ?
C56 C55 H55 120.1 . . ?
C55 C56 C57 120.26(17) . . ?
C55 C56 H56 119.9 . . ?
C57 C56 H56 119.9 . . ?
C52 C57 C56 120.32(15) . . ?
C52 C57 H57 119.8 . . ?
C56 C57 H57 119.8 . . ?
N6 C61 C62 112.83(10) . . ?
N6 C61 H61A 109.0 . . ?
C62 C61 H61A 109.0 . . ?
N6 C61 H61B 109.0 . . ?
C62 C61 H61B 109.0 . . ?
H61A C61 H61B 107.8 . . ?
C67 C62 C63 118.99(13) . . ?
C67 C62 C61 119.29(12) . . ?
C63 C62 C61 121.70(12) . . ?
C64 C63 C62 120.23(13) . . ?
C64 C63 H63 119.9 . . ?
C62 C63 H63 119.9 . . ?
C65 C64 C63 120.20(14) . . ?
C65 C64 H64 119.9 . . ?
C63 C64 H64 119.9 . . ?
C64 C65 C66 119.94(14) . . ?
C64 C65 H65 120.0 . . ?
C66 C65 H65 120.0 . . ?
C65 C66 C67 120.16(13) . . ?
C65 C66 H66 119.9 . . ?
C67 C66 H66 119.9 . . ?
C66 C67 C62 120.47(13) . . ?
C66 C67 H67 119.8 . . ?
C62 C67 H67 119.8 . . ?
C011 B1 C021 110.69(12) . . ?
C011 B1 C041 110.07(11) . . ?
C021 B1 C041 107.78(11) . . ?
C011 B1 C031 110.11(11) . . ?
C021 B1 C031 107.96(11) . . ?
C041 B1 C031 110.18(11) . . ?
C016 C011 C012 114.92(13) . . ?
C016 C011 B1 123.52(13) . . ?
C012 C011 B1 121.49(12) . . ?
C013 C012 C011 122.63(14) . . ?
C013 C012 H012 118.7 . . ?
C011 C012 H012 118.7 . . ?
C014 C013 C012 120.34(14) . . ?
C014 C013 H013 119.8 . . ?
C012 C013 H013 119.8 . . ?
C013 C014 C015 118.95(14) . . ?
C013 C014 H014 120.5 . . ?
C015 C014 H014 120.5 . . ?
C014 C015 C016 120.03(14) . . ?
C014 C015 H015 120.0 . . ?
C016 C015 H015 120.0 . . ?
C015 C016 C011 123.08(14) . . ?
C015 C016 H016 118.5 . . ?
C011 C016 H016 118.5 . . ?
C026 C021 C022 114.86(13) . . ?
C026 C021 B1 124.00(12) . . ?
C022 C021 B1 121.15(12) . . ?
C023 C022 C021 123.29(14) . . ?
C023 C022 H022 118.4 . . ?
C021 C022 H022 118.4 . . ?
C024 C023 C022 119.92(14) . . ?
C024 C023 H023 120.0 . . ?
C022 C023 H023 120.0 . . ?
C025 C024 C023 119.00(14) . . ?
C025 C024 H024 120.5 . . ?
C023 C024 H024 120.5 . . ?
C024 C025 C026 120.04(14) . . ?
C024 C025 H025 120.0 . . ?
C026 C025 H025 120.0 . . ?
C025 C026 C021 122.89(14) . . ?
C025 C026 H026 118.6 . . ?
C021 C026 H026 118.6 . . ?
C032 C031 C036 114.67(13) . . ?
C032 C031 B1 120.27(12) . . ?
C036 C031 B1 125.05(13) . . ?
C033 C032 C031 123.59(15) . . ?
C033 C032 H032 118.2 . . ?
C031 C032 H032 118.2 . . ?
C034 C033 C032 119.82(15) . . ?
C034 C033 H033 120.1 . . ?
C032 C033 H033 120.1 . . ?
C035 C034 C033 118.84(14) . . ?
C035 C034 H034 120.6 . . ?
C033 C034 H034 120.6 . . ?
C034 C035 C036 120.54(14) . . ?
C034 C035 H035 119.7 . . ?
C036 C035 H035 119.7 . . ?
C035 C036 C031 122.50(14) . . ?
C035 C036 H036 118.7 . . ?
C031 C036 H036 118.7 . . ?
C042 C041 C046 114.94(13) . . ?
C042 C041 B1 122.33(12) . . ?
C046 C041 B1 122.35(12) . . ?
C043 C042 C041 123.08(14) . . ?
C043 C042 H042 118.5 . . ?
C041 C042 H042 118.5 . . ?
C044 C043 C042 119.96(14) . . ?
C044 C043 H043 120.0 . . ?
C042 C043 H043 120.0 . . ?
C045 C044 C043 118.81(13) . . ?
C045 C044 H044 120.6 . . ?
C043 C044 H044 120.6 . . ?
C044 C045 C046 120.45(14) . . ?
C044 C045 H045 119.8 . . ?
C046 C045 H045 119.8 . . ?
C045 C046 C041 122.70(14) . . ?
C045 C046 H046 118.7 . . ?
C041 C046 H046 118.7 . . ?
O1A C1A C2A 122.1(3) . . ?
O1A C1A C3A 120.8(3) . . ?
C2A C1A C3A 117.1(3) . . ?
C1A C2A H2AA 109.5 . . ?
C1A C2A H2AB 109.5 . . ?
H2AA C2A H2AB 109.5 . . ?
C1A C2A H2AC 109.5 . . ?
H2AA C2A H2AC 109.5 . . ?
H2AB C2A H2AC 109.5 . . ?
C1A C3A H3AA 109.5 . . ?
C1A C3A H3AB 109.5 . . ?
H3AA C3A H3AB 109.5 . . ?
C1A C3A H3AC 109.5 . . ?
H3AA C3A H3AC 109.5 . . ?
H3AB C3A H3AC 109.5 . . ?
C2E O1E C1E 111.7(12) . . ?
O1E C1E C3E 109.9(11) . . ?
O1E C1E H1EA 109.7 . . ?
C3E C1E H1EA 109.7 . . ?
O1E C1E H1EB 109.7 . . ?
C3E C1E H1EB 109.7 . . ?
H1EA C1E H1EB 108.2 . . ?
O1E C2E C4E 107.5(10) . . ?
O1E C2E H2EA 110.2 . . ?
C4E C2E H2EA 110.2 . . ?
O1E C2E H2EB 110.2 . . ?
C4E C2E H2EB 110.2 . . ?
H2EA C2E H2EB 108.5 . . ?
C1E C3E H3EA 109.5 . . ?
C1E C3E H3EB 109.5 . . ?
H3EA C3E H3EB 109.5 . . ?
C1E C3E H3EC 109.5 . . ?
H3EA C3E H3EC 109.5 . . ?
H3EB C3E H3EC 109.5 . . ?
C2E C4E H4EA 109.5 . . ?
C2E C4E H4EB 109.5 . . ?
H4EA C4E H4EB 109.5 . . ?
C2E C4E H4EC 109.5 . . ?
H4EA C4E H4EC 109.5 . . ?
H4EB C4E H4EC 109.5 . . ?

loop_
_geom_bond_atom_site_label_1
_geom_bond_atom_site_label_2
_geom_bond_distance
_geom_bond_site_symmetry_2
_geom_bond_publ_flag
Cu1 C1 1.8929(13) . ?
Cu1 N2 2.0898(12) . ?
Cu1 N1 2.1078(11) . ?
Cu1 N3 2.2010(11) . ?
N1 C12 1.3463(17) . ?
N1 C16 1.3466(17) . ?
N2 C26 1.3433(17) . ?
N2 C22 1.3510(17) . ?
N3 C11 1.4887(17) . ?
N3 C21 1.4896(17) . ?
N3 C31 1.5228(17) . ?
N4 C17 1.4805(17) . ?
N4 C27 1.4805(16) . ?
N4 C41 1.5025(16) . ?
N5 C1 1.3651(17) . ?
N5 C2 1.3917(17) . ?
N5 C51 1.4596(16) . ?
N6 C1 1.3611(16) . ?
N6 C3 1.3916(17) . ?
N6 C61 1.4560(16) . ?
C2 C7 1.3914(19) . ?
C2 C3 1.3928(18) . ?
C3 C4 1.3935(18) . ?
C4 C5 1.390(2) . ?
C4 H4 0.9500 . ?
C5 C6 1.397(2) . ?
C5 H5 0.9500 . ?
C6 C7 1.382(2) . ?
C6 H6 0.9500 . ?
C7 H7 0.9500 . ?
C11 C12 1.5126(19) . ?
C11 H11A 0.9900 . ?
C11 H11B 0.9900 . ?
C12 C13 1.3874(19) . ?
C13 C14 1.388(2) . ?
C13 H13 0.9500 . ?
C14 C15 1.385(2) . ?
C14 H14 0.9500 . ?
C15 C16 1.3885(19) . ?
C15 H15 0.9500 . ?
C16 C17 1.5127(18) . ?
C17 H17A 0.9900 . ?
C17 H17B 0.9900 . ?
C21 C22 1.5063(19) . ?
C21 H21A 0.9900 . ?
C21 H21B 0.9900 . ?
C22 C23 1.3842(19) . ?
C23 C24 1.384(2) . ?
C23 H23 0.9500 . ?
C24 C25 1.385(2) . ?
C24 H24 0.9500 . ?
C25 C26 1.392(2) . ?
C25 H25 0.9500 . ?
C26 C27 1.5059(18) . ?
C27 H27A 0.9900 . ?
C27 H27B 0.9900 . ?
C31 C34 1.5281(18) . ?
C31 C33 1.5315(19) . ?
C31 C32 1.5364(17) . ?
C32 H32A 0.9800 . ?
C32 H32B 0.9800 . ?
C32 H32C 0.9800 . ?
C33 H33A 0.9800 . ?
C33 H33B 0.9800 . ?
C33 H33C 0.9800 . ?
C34 H34A 0.9800 . ?
C34 H34B 0.9800 . ?
C34 H34C 0.9800 . ?
C41 C43 1.535(2) . ?
C41 C44 1.535(2) . ?
C41 C42 1.535(2) . ?
C42 H42A 0.9800 . ?
C42 H42B 0.9800 . ?
C42 H42C 0.9800 . ?
C43 H43A 0.9800 . ?
C43 H43B 0.9800 . ?
C43 H43C 0.9800 . ?
C44 H44A 0.9800 . ?
C44 H44B 0.9800 . ?
C44 H44C 0.9800 . ?
C51 C52 1.5139(18) . ?
C51 H51A 0.9900 . ?
C51 H51B 0.9900 . ?
C52 C57 1.386(2) . ?
C52 C53 1.391(2) . ?
C53 C54 1.391(2) . ?
C53 H53 0.9500 . ?
C54 C55 1.376(3) . ?
C54 H54 0.9500 . ?
C55 C56 1.379(3) . ?
C55 H55 0.9500 . ?
C56 C57 1.394(2) . ?
C56 H56 0.9500 . ?
C57 H57 0.9500 . ?
C61 C62 1.5118(18) . ?
C61 H61A 0.9900 . ?
C61 H61B 0.9900 . ?
C62 C67 1.3909(18) . ?
C62 C63 1.3911(19) . ?
C63 C64 1.390(2) . ?
C63 H63 0.9500 . ?
C64 C65 1.379(2) . ?
C64 H64 0.9500 . ?
C65 C66 1.380(2) . ?
C65 H65 0.9500 . ?
C66 C67 1.386(2) . ?
C66 H66 0.9500 . ?
C67 H67 0.9500 . ?
B1 C011 1.645(2) . ?
B1 C021 1.651(2) . ?
B1 C041 1.653(2) . ?
B1 C031 1.654(2) . ?
C011 C016 1.400(2) . ?
C011 C012 1.412(2) . ?
C012 C013 1.393(2) . ?
C012 H012 0.9500 . ?
C013 C014 1.384(2) . ?
C013 H013 0.9500 . ?
C014 C015 1.387(2) . ?
C014 H014 0.9500 . ?
C015 C016 1.395(2) . ?
C015 H015 0.9500 . ?
C016 H016 0.9500 . ?
C021 C026 1.404(2) . ?
C021 C022 1.404(2) . ?
C022 C023 1.390(2) . ?
C022 H022 0.9500 . ?
C023 C024 1.389(2) . ?
C023 H023 0.9500 . ?
C024 C025 1.387(2) . ?
C024 H024 0.9500 . ?
C025 C026 1.397(2) . ?
C025 H025 0.9500 . ?
C026 H026 0.9500 . ?
C031 C032 1.404(2) . ?
C031 C036 1.4048(19) . ?
C032 C033 1.388(2) . ?
C032 H032 0.9500 . ?
C033 C034 1.385(2) . ?
C033 H033 0.9500 . ?
C034 C035 1.384(2) . ?
C034 H034 0.9500 . ?
C035 C036 1.396(2) . ?
C035 H035 0.9500 . ?
C036 H036 0.9500 . ?
C041 C042 1.4007(19) . ?
C041 C046 1.404(2) . ?
C042 C043 1.3966(19) . ?
C042 H042 0.9500 . ?
C043 C044 1.384(2) . ?
C043 H043 0.9500 . ?
C044 C045 1.384(2) . ?
C044 H044 0.9500 . ?
C045 C046 1.393(2) . ?
C045 H045 0.9500 . ?
C046 H046 0.9500 . ?
O1A C1A 1.206(4) . ?
C1A C2A 1.484(5) . ?
C1A C3A 1.488(4) . ?
C2A H2AA 0.9800 . ?
C2A H2AB 0.9800 . ?
C2A H2AC 0.9800 . ?
C3A H3AA 0.9800 . ?
C3A H3AB 0.9800 . ?
C3A H3AC 0.9800 . ?
O1E C2E 1.395(13) . ?
O1E C1E 1.413(12) . ?
C1E C3E 1.522(13) . ?
C1E H1EA 0.9900 . ?
C1E H1EB 0.9900 . ?
C2E C4E 1.540(12) . ?
C2E H2EA 0.9900 . ?
C2E H2EB 0.9900 . ?
C3E H3EA 0.9800 . ?
C3E H3EB 0.9800 . ?
C3E H3EC 0.9800 . ?
C4E H4EA 0.9800 . ?
C4E H4EB 0.9800 . ?
C4E H4EC 0.9800 . ?

loop_
_geom_torsion_atom_site_label_1
_geom_torsion_atom_site_label_2
_geom_torsion_atom_site_label_3
_geom_torsion_atom_site_label_4
_geom_torsion
_geom_torsion_site_symmetry_1
_geom_torsion_site_symmetry_2
_geom_torsion_site_symmetry_3
_geom_torsion_site_symmetry_4
_geom_torsion_publ_flag
C3 N6 C1 N5 0.63(13) . . . . ?
C61 N6 C1 N5 -176.79(10) . . . . ?
C3 N6 C1 Cu1 -169.63(9) . . . . ?
C61 N6 C1 Cu1 12.94(18) . . . . ?
C2 N5 C1 N6 -1.03(13) . . . . ?
C51 N5 C1 N6 175.99(11) . . . . ?
C2 N5 C1 Cu1 169.37(9) . . . . ?
C51 N5 C1 Cu1 -13.60(17) . . . . ?
N2 Cu1 C1 N6 -40.58(15) . . . . ?
N1 Cu1 C1 N6 -168.28(10) . . . . ?
N3 Cu1 C1 N6 85.16(12) . . . . ?
N2 Cu1 C1 N5 151.19(9) . . . . ?
N1 Cu1 C1 N5 23.49(13) . . . . ?
N3 Cu1 C1 N5 -83.07(11) . . . . ?
C1 N5 C2 C7 -177.65(13) . . . . ?
C51 N5 C2 C7 5.4(2) . . . . ?
C1 N5 C2 C3 1.04(14) . . . . ?
C51 N5 C2 C3 -175.93(11) . . . . ?
C1 N6 C3 C2 -0.02(14) . . . . ?
C61 N6 C3 C2 177.38(11) . . . . ?
C1 N6 C3 C4 179.25(13) . . . . ?
C61 N6 C3 C4 -3.4(2) . . . . ?
C7 C2 C3 N6 178.27(11) . . . . ?
N5 C2 C3 N6 -0.60(13) . . . . ?
C7 C2 C3 C4 -1.09(19) . . . . ?
N5 C2 C3 C4 -179.96(12) . . . . ?
N6 C3 C4 C5 -178.68(13) . . . . ?
C2 C3 C4 C5 0.49(19) . . . . ?
C3 C4 C5 C6 0.4(2) . . . . ?
C4 C5 C6 C7 -0.8(2) . . . . ?
C5 C6 C7 C2 0.2(2) . . . . ?
N5 C2 C7 C6 179.23(13) . . . . ?
C3 C2 C7 C6 0.70(19) . . . . ?
C21 N3 C11 C12 -79.77(14) . . . . ?
C31 N3 C11 C12 155.94(11) . . . . ?
Cu1 N3 C11 C12 30.61(13) . . . . ?
C16 N1 C12 C13 -3.4(2) . . . . ?
Cu1 N1 C12 C13 -157.33(11) . . . . ?
C16 N1 C12 C11 176.60(12) . . . . ?
Cu1 N1 C12 C11 22.69(15) . . . . ?
N3 C11 C12 N1 -37.67(17) . . . . ?
N3 C11 C12 C13 142.35(13) . . . . ?
N1 C12 C13 C14 0.1(2) . . . . ?
C11 C12 C13 C14 -179.96(14) . . . . ?
C12 C13 C14 C15 1.8(2) . . . . ?
C13 C14 C15 C16 -0.4(2) . . . . ?
C12 N1 C16 C15 4.89(19) . . . . ?
Cu1 N1 C16 C15 156.42(11) . . . . ?
C12 N1 C16 C17 -173.08(11) . . . . ?
Cu1 N1 C16 C17 -21.55(16) . . . . ?
C14 C15 C16 N1 -3.0(2) . . . . ?
C14 C15 C16 C17 174.90(13) . . . . ?
C27 N4 C17 C16 -81.74(13) . . . . ?
C41 N4 C17 C16 150.89(11) . . . . ?
N1 C16 C17 N4 109.49(13) . . . . ?
C15 C16 C17 N4 -68.48(16) . . . . ?
C11 N3 C21 C22 75.55(14) . . . . ?
C31 N3 C21 C22 -160.05(11) . . . . ?
Cu1 N3 C21 C22 -36.23(12) . . . . ?
C26 N2 C22 C23 1.72(19) . . . . ?
Cu1 N2 C22 C23 155.84(11) . . . . ?
C26 N2 C22 C21 -178.74(11) . . . . ?
Cu1 N2 C22 C21 -24.62(14) . . . . ?
N3 C21 C22 N2 43.60(16) . . . . ?
N3 C21 C22 C23 -136.86(13) . . . . ?
N2 C22 C23 C24 0.7(2) . . . . ?
C21 C22 C23 C24 -178.86(13) . . . . ?
C22 C23 C24 C25 -1.3(2) . . . . ?
C23 C24 C25 C26 -0.3(2) . . . . ?
C22 N2 C26 C25 -3.42(18) . . . . ?
Cu1 N2 C26 C25 -154.37(10) . . . . ?
C22 N2 C26 C27 174.99(11) . . . . ?
Cu1 N2 C26 C27 24.05(15) . . . . ?
C24 C25 C26 N2 2.74(19) . . . . ?
C24 C25 C26 C27 -175.64(12) . . . . ?
C17 N4 C27 C26 79.19(13) . . . . ?
C41 N4 C27 C26 -152.62(11) . . . . ?
N2 C26 C27 N4 -107.55(13) . . . . ?
C25 C26 C27 N4 70.88(15) . . . . ?
C11 N3 C31 C34 -174.30(11) . . . . ?
C21 N3 C31 C34 63.13(14) . . . . ?
Cu1 N3 C31 C34 -54.15(12) . . . . ?
C11 N3 C31 C33 -56.87(14) . . . . ?
C21 N3 C31 C33 -179.43(10) . . . . ?
Cu1 N3 C31 C33 63.29(11) . . . . ?
C11 N3 C31 C32 64.04(14) . . . . ?
C21 N3 C31 C32 -58.52(14) . . . . ?
Cu1 N3 C31 C32 -175.81(8) . . . . ?
C17 N4 C41 C43 70.79(15) . . . . ?
C27 N4 C41 C43 -55.22(15) . . . . ?
C17 N4 C41 C44 -51.22(15) . . . . ?
C27 N4 C41 C44 -177.23(11) . . . . ?
C17 N4 C41 C42 -167.41(11) . . . . ?
C27 N4 C41 C42 66.58(14) . . . . ?
C1 N5 C51 C52 -92.01(14) . . . . ?
C2 N5 C51 C52 84.61(15) . . . . ?
N5 C51 C52 C57 -12.83(19) . . . . ?
N5 C51 C52 C53 168.16(12) . . . . ?
C57 C52 C53 C54 0.0(2) . . . . ?
C51 C52 C53 C54 179.10(14) . . . . ?
C52 C53 C54 C55 -0.1(3) . . . . ?
C53 C54 C55 C56 0.0(3) . . . . ?
C54 C55 C56 C57 0.1(3) . . . . ?
C53 C52 C57 C56 0.1(2) . . . . ?
C51 C52 C57 C56 -178.88(13) . . . . ?
C55 C56 C57 C52 -0.2(2) . . . . ?
C1 N6 C61 C62 111.29(13) . . . . ?
C3 N6 C61 C62 -65.80(16) . . . . ?
N6 C61 C62 C67 156.58(12) . . . . ?
N6 C61 C62 C63 -24.70(18) . . . . ?
C67 C62 C63 C64 -0.2(2) . . . . ?
C61 C62 C63 C64 -178.91(15) . . . . ?
C62 C63 C64 C65 0.5(3) . . . . ?
C63 C64 C65 C66 -0.7(3) . . . . ?
C64 C65 C66 C67 0.5(2) . . . . ?
C65 C66 C67 C62 -0.1(2) . . . . ?
C63 C62 C67 C66 0.0(2) . . . . ?
C61 C62 C67 C66 178.75(13) . . . . ?
C021 B1 C011 C016 -11.97(18) . . . . ?
C041 B1 C011 C016 -131.01(13) . . . . ?
C031 B1 C011 C016 107.33(15) . . . . ?
C021 B1 C011 C012 171.19(12) . . . . ?
C041 B1 C011 C012 52.14(17) . . . . ?
C031 B1 C011 C012 -69.52(16) . . . . ?
C016 C011 C012 C013 -1.6(2) . . . . ?
B1 C011 C012 C013 175.51(13) . . . . ?
C011 C012 C013 C014 -0.5(2) . . . . ?
C012 C013 C014 C015 1.7(2) . . . . ?
C013 C014 C015 C016 -0.9(2) . . . . ?
C014 C015 C016 C011 -1.3(2) . . . . ?
C012 C011 C016 C015 2.5(2) . . . . ?
B1 C011 C016 C015 -174.57(13) . . . . ?
C011 B1 C021 C026 -103.41(15) . . . . ?
C041 B1 C021 C026 17.01(18) . . . . ?
C031 B1 C021 C026 136.01(14) . . . . ?
C011 B1 C021 C022 76.70(16) . . . . ?
C041 B1 C021 C022 -162.88(13) . . . . ?
C031 B1 C021 C022 -43.88(17) . . . . ?
C026 C021 C022 C023 0.2(2) . . . . ?
B1 C021 C022 C023 -179.86(14) . . . . ?
C021 C022 C023 C024 -0.6(2) . . . . ?
C022 C023 C024 C025 0.2(2) . . . . ?
C023 C024 C025 C026 0.4(2) . . . . ?
C024 C025 C026 C021 -0.8(2) . . . . ?
C022 C021 C026 C025 0.4(2) . . . . ?
B1 C021 C026 C025 -179.48(14) . . . . ?
C011 B1 C031 C032 -161.38(13) . . . . ?
C021 B1 C031 C032 -40.43(17) . . . . ?
C041 B1 C031 C032 77.03(16) . . . . ?
C011 B1 C031 C036 19.23(18) . . . . ?
C021 B1 C031 C036 140.17(13) . . . . ?
C041 B1 C031 C036 -102.37(15) . . . . ?
C036 C031 C032 C033 1.8(2) . . . . ?
B1 C031 C032 C033 -177.62(14) . . . . ?
C031 C032 C033 C034 -1.1(2) . . . . ?
C032 C033 C034 C035 -0.5(2) . . . . ?
C033 C034 C035 C036 1.3(2) . . . . ?
C034 C035 C036 C031 -0.4(2) . . . . ?
C032 C031 C036 C035 -1.1(2) . . . . ?
B1 C031 C036 C035 178.36(13) . . . . ?
C011 B1 C041 C042 23.86(18) . . . . ?
C021 B1 C041 C042 -96.95(15) . . . . ?
C031 B1 C041 C042 145.48(13) . . . . ?
C011 B1 C041 C046 -163.52(12) . . . . ?
C021 B1 C041 C046 75.67(16) . . . . ?
C031 B1 C041 C046 -41.90(17) . . . . ?
C046 C041 C042 C043 0.3(2) . . . . ?
B1 C041 C042 C043 173.41(13) . . . . ?
C041 C042 C043 C044 -2.0(2) . . . . ?
C042 C043 C044 C045 1.5(2) . . . . ?
C043 C044 C045 C046 0.6(2) . . . . ?
C044 C045 C046 C041 -2.4(2) . . . . ?
C042 C041 C046 C045 1.9(2) . . . . ?
B1 C041 C046 C045 -171.23(13) . . . . ?
C2E O1E C1E C3E 173.2(11) . . . . ?
C1E O1E C2E C4E 175.4(10) . . . . ?
